data_2228644
loop_
_publ_author_name
'Zha, Mei-Qin'
'Li, Xing'
'Bing, Yue'

_publ_section_title
;
 Bis(\m-2-phenylquinoline-4-carboxylato)-\k^3^<i>O</i>,<i>O</i>':<i>O</i>;\k^3^<i>O</i>:<i>O</i>,<i>O</i>'-bis[(2,2'-bipyridine-\k^2^<i>N</i>,<i>N</i>')(2-phenylquinoline-4-carboxylato-\k^2^<i>O</i>,<i>O</i>')cadmium(II)]
;
_journal_coeditor_code BH2323
_journal_issue 1
_journal_name_full 'Acta Crystallographica Section E'
_journal_page_first m8
_journal_paper_doi 10.1107/S1600536810049640
_journal_volume 67
_journal_year 2011
_chemical_formula_iupac '[Cd2 (C16 H10 N O2)4 (C10 H8 N2)2]'
_chemical_formula_moiety 'C84 H56 Cd2 N8 O8'
_chemical_formula_sum 'C84 H56 Cd2 N8 O8'
_chemical_formula_weight 1530.17
_chemical_name_systematic
;
Bis(\m-2-phenylquinoline-4-carboxylato)-
\k^3^<i>O</i>,<i>O</i>':<i>O</i>;\k^3^<i>O</i>:<i>O</i>,<i>O</i>'-
bis[(2,2'-bipyridine-\k^2^<i>N</i>,<i>N</i>')(2-phenylquinoline-4-
carboxylato-\k^2^<i>O</i>,<i>O</i>')cadmium(II)]
;
_space_group_IT_number 2
_symmetry_cell_setting triclinic
_symmetry_space_group_name_Hall '-P 1'
_symmetry_space_group_name_H-M 'P -1'
_atom_sites_solution_hydrogens geom
_atom_sites_solution_primary direct
_atom_sites_solution_secondary difmap
_audit_creation_method SHELXL-97
_cell_angle_alpha 91.513(3)
_cell_angle_beta 97.130(3)
_cell_angle_gamma 95.185(3)
_cell_formula_units_Z 1
_cell_length_a 10.000(2)
_cell_length_b 13.047(3)
_cell_length_c 13.157(3)
_cell_measurement_reflns_used 14431
_cell_measurement_temperature 298(2)
_cell_measurement_theta_max 27.49
_cell_measurement_theta_min 1.56
_cell_volume 1695.1(6)
_computing_cell_refinement 'SAINT (Bruker, 2001)'
_computing_data_collection 'SMART (Bruker, 2001)'
_computing_data_reduction 'SAINT (Bruker, 2001)'
_computing_molecular_graphics 'SHELXTL-PLUS (Sheldrick, 2008) and DIAMOND (Brandenburg, 2006)'
_computing_publication_material 'SHELXL97 (Sheldrick, 2008)'
_computing_structure_refinement 'SHELXL97 (Sheldrick, 2008)'
_computing_structure_solution 'SHELXS97 (Sheldrick, 2008)'
_diffrn_ambient_temperature 298(2)
_diffrn_measured_fraction_theta_full 0.965
_diffrn_measured_fraction_theta_max 0.965
_diffrn_measurement_device_type 'Bruker SMART APEX CCD area-detector'
_diffrn_measurement_method '\f and \w'
_diffrn_radiation_monochromator graphite
_diffrn_radiation_source 'fine-focus sealed tube'
_diffrn_radiation_type MoK\a
_diffrn_radiation_wavelength 0.71073
_diffrn_reflns_av_R_equivalents 0.0323
_diffrn_reflns_av_sigmaI/netI 0.0572
_diffrn_reflns_limit_h_max 12
_diffrn_reflns_limit_h_min -12
_diffrn_reflns_limit_k_max 16
_diffrn_reflns_limit_k_min -16
_diffrn_reflns_limit_l_max 16
_diffrn_reflns_limit_l_min -17
_diffrn_reflns_number 14431
_diffrn_reflns_theta_full 27.49
_diffrn_reflns_theta_max 27.49
_diffrn_reflns_theta_min 1.56
_exptl_absorpt_coefficient_mu 0.695
_exptl_absorpt_correction_T_max 0.895
_exptl_absorpt_correction_T_min 0.839
_exptl_absorpt_correction_type multi-scan
_exptl_absorpt_process_details '(SADABS; Bruker, 2001)'
_exptl_crystal_colour colourless
_exptl_crystal_density_diffrn 1.499
_exptl_crystal_density_method 'not measured'
_exptl_crystal_description block
_exptl_crystal_F_000 776
_exptl_crystal_size_max 0.32
_exptl_crystal_size_mid 0.21
_exptl_crystal_size_min 0.16
_refine_diff_density_max 1.068
_refine_diff_density_min -1.359
_refine_ls_extinction_method none
_refine_ls_goodness_of_fit_ref 1.022
_refine_ls_hydrogen_treatment constr
_refine_ls_matrix_type full
_refine_ls_number_constraints 0
_refine_ls_number_parameters 460
_refine_ls_number_reflns 7492
_refine_ls_number_restraints 0
_refine_ls_restrained_S_all 1.022
_refine_ls_R_factor_all 0.0746
_refine_ls_R_factor_gt 0.0452
_refine_ls_shift/su_max 0.000
_refine_ls_shift/su_mean 0.000
_refine_ls_structure_factor_coef Fsqd
_refine_ls_weighting_details 'calc w=1/[\s^2^(Fo^2^)+(0.0731P)^2^+0.6650P] where P=(Fo^2^+2Fc^2^)/3'
_refine_ls_weighting_scheme calc
_refine_ls_wR_factor_gt 0.1126
_refine_ls_wR_factor_ref 0.1341
_reflns_number_gt 5547
_reflns_number_total 7492
_reflns_threshold_expression I>2\s(I)
_cod_data_source_file bh2323.cif
_cod_data_source_block I
_cod_database_code 2228644
_cod_database_fobs_code 2228644

loop_
_symmetry_equiv_pos_as_xyz
'x, y, z'
'-x, -y, -z'

loop_
_atom_site_type_symbol
_atom_site_label
_atom_site_fract_x
_atom_site_fract_y
_atom_site_fract_z
_atom_site_U_iso_or_equiv
_atom_site_adp_type
_atom_site_calc_flag
_atom_site_refinement_flags
_atom_site_occupancy
_atom_site_disorder_assembly
_atom_site_disorder_group
Cd Cd1 0.33778(3) 0.47866(2) 0.05568(2) 0.03810(11) Uani d . 1 . .
O O1 0.3538(3) 0.6793(2) 0.0437(3) 0.0587(8) Uani d . 1 . .
O O2 0.5332(3) 0.59229(19) 0.0598(2) 0.0443(7) Uani d . 1 . .
O O3 0.3779(3) 0.5140(3) 0.2334(2) 0.0564(8) Uani d . 1 . .
O O4 0.4866(3) 0.3875(2) 0.1788(2) 0.0549(8) Uani d . 1 . .
N N1 0.7437(4) 0.9514(3) 0.0256(3) 0.0504(9) Uani d . 1 . .
N N2 0.7618(4) 0.5106(3) 0.5176(3) 0.0562(10) Uani d . 1 . .
N N3 0.1677(3) 0.3442(2) 0.0602(3) 0.0403(7) Uani d . 1 . .
N N4 0.1683(3) 0.4902(2) -0.0807(3) 0.0395(7) Uani d . 1 . .
C C1 0.4769(4) 0.6758(3) 0.0501(3) 0.0400(9) Uani d . 1 . .
C C2 0.5700(4) 0.7730(3) 0.0457(3) 0.0375(8) Uani d . 1 . .
C C3 0.5460(4) 0.8372(3) -0.0337(3) 0.0414(9) Uani d . 1 . .
H H3 0.4697 0.8230 -0.0818 0.050 Uiso calc R 1 . .
C C4 0.6858(4) 0.7968(3) 0.1193(3) 0.0405(9) Uani d . 1 . .
C C5 0.7220(4) 0.7366(3) 0.2047(3) 0.0475(10) Uani d . 1 . .
H H5 0.6710 0.6748 0.2129 0.057 Uiso calc R 1 . .
C C6 0.8309(5) 0.7682(4) 0.2750(4) 0.0632(13) Uani d . 1 . .
H H6 0.8529 0.7284 0.3312 0.076 Uiso calc R 1 . .
C C7 0.9095(6) 0.8602(5) 0.2629(4) 0.0792(17) Uani d . 1 . .
H H7 0.9831 0.8814 0.3116 0.095 Uiso calc R 1 . .
C C8 0.8799(5) 0.9186(4) 0.1813(4) 0.0712(15) Uani d . 1 . .
H H8 0.9342 0.9790 0.1741 0.085 Uiso calc R 1 . .
C C9 0.7676(4) 0.8892(3) 0.1063(3) 0.0481(10) Uani d . 1 . .
C C10 0.6371(4) 0.9258(3) -0.0429(3) 0.0443(10) Uani d . 1 . .
C C11 0.6183(5) 0.9933(3) -0.1331(3) 0.0480(10) Uani d . 1 . .
C C12 0.4954(5) 0.9937(4) -0.1943(4) 0.0604(12) Uani d . 1 . .
H H12 0.4216 0.9498 -0.1811 0.073 Uiso calc R 1 . .
C C13 0.4821(6) 1.0595(4) -0.2756(4) 0.0757(16) Uani d . 1 . .
H H13 0.3986 1.0598 -0.3155 0.091 Uiso calc R 1 . .
C C14 0.7255(6) 1.0582(4) -0.1567(4) 0.0626(13) Uani d . 1 . .
H H14 0.8097 1.0582 -0.1177 0.075 Uiso calc R 1 . .
C C15 0.7097(7) 1.1232(4) -0.2373(4) 0.0804(17) Uani d . 1 . .
H H15 0.7829 1.1677 -0.2508 0.097 Uiso calc R 1 . .
C C16 0.5885(7) 1.1232(4) -0.2977(5) 0.0800(17) Uani d . 1 . .
H H16 0.5791 1.1661 -0.3530 0.096 Uiso calc R 1 . .
C C17 0.4680(4) 0.4531(4) 0.2459(3) 0.0482(10) Uani d . 1 . .
C C18 0.5663(4) 0.4659(3) 0.3445(3) 0.0456(10) Uani d . 1 . .
C C19 0.5886(4) 0.5610(3) 0.3926(3) 0.0474(10) Uani d . 1 . .
H H19 0.5359 0.6129 0.3694 0.057 Uiso calc R 1 . .
C C20 0.6428(5) 0.3864(4) 0.3859(3) 0.0500(10) Uani d . 1 . .
C C21 0.6304(5) 0.2832(4) 0.3474(4) 0.0633(13) Uani d . 1 . .
H H21 0.5714 0.2641 0.2882 0.076 Uiso calc R 1 . .
C C22 0.7046(6) 0.2104(4) 0.3963(5) 0.0755(16) Uani d . 1 . .
H H22 0.6952 0.1429 0.3701 0.091 Uiso calc R 1 . .
C C23 0.7935(7) 0.2381(5) 0.4849(5) 0.0823(17) Uani d . 1 . .
H H23 0.8425 0.1885 0.5178 0.099 Uiso calc R 1 . .
C C24 0.8095(6) 0.3356(5) 0.5233(4) 0.0782(16) Uani d . 1 . .
H H24 0.8692 0.3522 0.5826 0.094 Uiso calc R 1 . .
C C25 0.7377(5) 0.4129(4) 0.4756(3) 0.0548(11) Uani d . 1 . .
C C26 0.6904(5) 0.5819(4) 0.4768(3) 0.0502(10) Uani d . 1 . .
C C27 0.7241(5) 0.6903(4) 0.5209(3) 0.0539(11) Uani d . 1 . .
C C28 0.8561(6) 0.7209(5) 0.5635(4) 0.0736(15) Uani d . 1 . .
H H28 0.9209 0.6739 0.5683 0.088 Uiso calc R 1 . .
C C29 0.8908(7) 0.8215(5) 0.5986(5) 0.0889(19) Uani d . 1 . .
H H29 0.9800 0.8427 0.6248 0.107 Uiso calc R 1 . .
C C30 0.6305(6) 0.7601(4) 0.5161(4) 0.0666(14) Uani d . 1 . .
H H30 0.5425 0.7402 0.4861 0.080 Uiso calc R 1 . .
C C31 0.6634(7) 0.8600(5) 0.5549(5) 0.0878(18) Uani d . 1 . .
H H31 0.5972 0.9058 0.5535 0.105 Uiso calc R 1 . .
C C32 0.7940(8) 0.8911(5) 0.5953(5) 0.097(2) Uani d . 1 . .
H H32 0.8176 0.9586 0.6202 0.116 Uiso calc R 1 . .
C C33 0.1753(4) 0.2716(3) 0.1293(3) 0.0498(10) Uani d . 1 . .
H H33 0.2515 0.2747 0.1781 0.060 Uiso calc R 1 . .
C C34 0.0750(5) 0.1920(3) 0.1319(4) 0.0598(13) Uani d . 1 . .
H H34 0.0844 0.1414 0.1801 0.072 Uiso calc R 1 . .
C C35 -0.0381(5) 0.1893(3) 0.0622(4) 0.0626(13) Uani d . 1 . .
H H35 -0.1080 0.1373 0.0629 0.075 Uiso calc R 1 . .
C C36 -0.0483(4) 0.2644(3) -0.0096(4) 0.0526(11) Uani d . 1 . .
H H36 -0.1253 0.2639 -0.0572 0.063 Uiso calc R 1 . .
C C37 0.0583(4) 0.3412(3) -0.0099(3) 0.0377(8) Uani d . 1 . .
C C38 0.0570(4) 0.4227(3) -0.0875(3) 0.0359(8) Uani d . 1 . .
C C39 -0.0508(4) 0.4296(3) -0.1635(3) 0.0485(10) Uani d . 1 . .
H H39 -0.1288 0.3846 -0.1659 0.058 Uiso calc R 1 . .
C C40 -0.0408(5) 0.5043(4) -0.2358(3) 0.0555(11) Uani d . 1 . .
H H40 -0.1122 0.5098 -0.2872 0.067 Uiso calc R 1 . .
C C41 0.0742(5) 0.5695(4) -0.2312(3) 0.0551(11) Uani d . 1 . .
H H41 0.0834 0.6188 -0.2803 0.066 Uiso calc R 1 . .
C C42 0.1766(4) 0.5613(3) -0.1527(3) 0.0495(10) Uani d . 1 . .
H H42 0.2546 0.6066 -0.1492 0.059 Uiso calc R 1 . .

loop_
_atom_site_aniso_label
_atom_site_aniso_U_11
_atom_site_aniso_U_22
_atom_site_aniso_U_33
_atom_site_aniso_U_12
_atom_site_aniso_U_13
_atom_site_aniso_U_23
Cd1 0.03085(17) 0.03765(16) 0.04228(18) -0.00643(11) -0.00203(11) 0.00059(11)
O1 0.0335(17) 0.0550(18) 0.084(2) -0.0065(13) -0.0006(16) 0.0042(16)
O2 0.0529(18) 0.0303(13) 0.0496(16) -0.0019(12) 0.0107(14) -0.0036(11)
O3 0.0427(18) 0.078(2) 0.0460(17) 0.0069(16) -0.0041(14) 0.0008(15)
O4 0.058(2) 0.0571(18) 0.0453(17) -0.0036(15) -0.0040(15) -0.0029(15)
N1 0.052(2) 0.0368(17) 0.059(2) -0.0091(15) 0.0023(18) 0.0033(16)
N2 0.051(2) 0.072(3) 0.043(2) 0.010(2) -0.0053(18) 0.0021(19)
N3 0.0346(18) 0.0385(16) 0.0455(19) -0.0024(13) 0.0012(15) -0.0019(14)
N4 0.0334(18) 0.0400(16) 0.0432(18) 0.0003(13) 0.0003(14) -0.0008(14)
C1 0.041(2) 0.0329(18) 0.043(2) -0.0083(16) 0.0033(18) -0.0039(16)
C2 0.035(2) 0.0288(17) 0.048(2) -0.0015(15) 0.0059(17) -0.0053(16)
C3 0.037(2) 0.0348(18) 0.050(2) 0.0010(16) 0.0003(18) -0.0062(17)
C4 0.038(2) 0.0336(18) 0.048(2) -0.0030(16) 0.0056(18) -0.0026(16)
C5 0.050(3) 0.043(2) 0.047(2) -0.0047(18) 0.003(2) 0.0003(18)
C6 0.065(3) 0.063(3) 0.057(3) -0.002(2) -0.009(2) 0.011(2)
C7 0.063(4) 0.087(4) 0.074(4) -0.024(3) -0.027(3) 0.010(3)
C8 0.061(3) 0.065(3) 0.076(4) -0.026(3) -0.014(3) 0.009(3)
C9 0.043(2) 0.041(2) 0.056(3) -0.0076(18) -0.003(2) 0.0008(19)
C10 0.047(3) 0.0312(18) 0.053(2) 0.0023(17) 0.004(2) -0.0011(17)
C11 0.057(3) 0.0338(19) 0.053(3) 0.0030(18) 0.009(2) -0.0008(18)
C12 0.065(3) 0.050(2) 0.067(3) 0.010(2) 0.005(3) 0.007(2)
C13 0.088(4) 0.070(3) 0.072(4) 0.030(3) 0.000(3) 0.015(3)
C14 0.069(3) 0.055(3) 0.061(3) -0.006(2) 0.005(3) 0.005(2)
C15 0.108(5) 0.062(3) 0.071(4) -0.012(3) 0.023(4) 0.016(3)
C16 0.110(5) 0.062(3) 0.072(4) 0.013(3) 0.018(4) 0.024(3)
C17 0.041(2) 0.058(3) 0.043(2) -0.010(2) 0.0041(19) 0.009(2)
C18 0.039(2) 0.059(3) 0.037(2) -0.0002(19) 0.0030(18) 0.0051(19)
C19 0.040(2) 0.061(3) 0.041(2) 0.0045(19) 0.0026(19) 0.005(2)
C20 0.045(3) 0.060(3) 0.044(2) 0.001(2) 0.007(2) 0.005(2)
C21 0.065(3) 0.067(3) 0.054(3) 0.003(3) -0.005(2) -0.003(2)
C22 0.087(4) 0.062(3) 0.076(4) 0.016(3) 0.000(3) 0.002(3)
C23 0.092(5) 0.079(4) 0.075(4) 0.030(3) -0.009(3) 0.008(3)
C24 0.086(4) 0.082(4) 0.062(3) 0.022(3) -0.017(3) 0.001(3)
C25 0.057(3) 0.066(3) 0.042(2) 0.013(2) 0.001(2) 0.007(2)
C26 0.045(3) 0.066(3) 0.038(2) 0.002(2) 0.0037(19) -0.003(2)
C27 0.057(3) 0.060(3) 0.043(2) 0.004(2) 0.001(2) -0.001(2)
C28 0.072(4) 0.079(4) 0.063(3) 0.002(3) -0.012(3) -0.009(3)
C29 0.081(4) 0.091(4) 0.085(4) -0.013(4) -0.007(3) -0.028(4)
C30 0.065(3) 0.071(3) 0.063(3) 0.003(3) 0.008(3) -0.007(3)
C31 0.093(5) 0.075(4) 0.095(5) 0.012(3) 0.007(4) -0.015(3)
C32 0.118(6) 0.076(4) 0.090(5) -0.010(4) 0.005(4) -0.026(4)
C33 0.044(3) 0.049(2) 0.054(3) -0.0040(19) -0.001(2) 0.004(2)
C34 0.062(3) 0.044(2) 0.070(3) -0.010(2) 0.004(3) 0.014(2)
C35 0.053(3) 0.044(2) 0.085(4) -0.017(2) 0.002(3) 0.009(2)
C36 0.036(2) 0.043(2) 0.073(3) -0.0075(18) -0.007(2) -0.004(2)
C37 0.031(2) 0.0335(18) 0.047(2) 0.0013(15) 0.0036(17) -0.0087(16)
C38 0.0278(19) 0.0386(19) 0.040(2) 0.0016(15) 0.0031(16) -0.0119(16)
C39 0.034(2) 0.055(2) 0.053(3) 0.0004(18) -0.0052(19) -0.008(2)
C40 0.052(3) 0.069(3) 0.043(2) 0.013(2) -0.005(2) -0.006(2)
C41 0.055(3) 0.066(3) 0.045(3) 0.011(2) 0.006(2) 0.010(2)
C42 0.041(2) 0.054(2) 0.051(3) -0.0015(19) 0.000(2) 0.010(2)

loop_
_atom_type_symbol
_atom_type_description
_atom_type_scat_dispersion_real
_atom_type_scat_dispersion_imag
_atom_type_scat_source
C C 0.0033 0.0016 'International Tables Vol C Tables 4.2.6.8 and 6.1.1.4'
Cd Cd -0.8075 1.2024 'International Tables Vol C Tables 4.2.6.8 and 6.1.1.4'
N N 0.0061 0.0033 'International Tables Vol C Tables 4.2.6.8 and 6.1.1.4'
O O 0.0106 0.0060 'International Tables Vol C Tables 4.2.6.8 and 6.1.1.4'
H H 0.0000 0.0000 'International Tables Vol C Tables 4.2.6.8 and 6.1.1.4'

loop_
_geom_angle_atom_site_label_1
_geom_angle_atom_site_label_2
_geom_angle_atom_site_label_3
_geom_angle_site_symmetry_1
_geom_angle_site_symmetry_3
_geom_angle
_geom_angle_publ_flag
N4 Cd1 O2 . 2_665 88.20(11) y
N4 Cd1 N3 . . 70.50(11) y
O2 Cd1 N3 2_665 . 100.51(10) y
N4 Cd1 O2 . . 116.98(10) y
O2 Cd1 O2 2_665 . 74.31(10) y
N3 Cd1 O2 . . 170.24(10) y
N4 Cd1 O3 . . 139.30(12) y
O2 Cd1 O3 2_665 . 132.48(11) y
N3 Cd1 O3 . . 96.47(11) y
O2 Cd1 O3 . . 81.66(10) y
N4 Cd1 O4 . . 155.01(11) y
O2 Cd1 O4 2_665 . 81.67(11) y
N3 Cd1 O4 . . 88.89(11) y
O2 Cd1 O4 . . 82.22(10) y
O3 Cd1 O4 . . 54.54(11) y
N4 Cd1 O1 . . 81.20(11) y
O2 Cd1 O1 2_665 . 110.20(10) y
N3 Cd1 O1 . . 137.22(11) y
O2 Cd1 O1 . . 52.33(9) y
O3 Cd1 O1 . . 84.39(11) y
O4 Cd1 O1 . . 123.74(10) y
N4 Cd1 C17 . . 162.27(12) ?
O2 Cd1 C17 2_665 . 106.23(13) ?
N3 Cd1 C17 . . 96.26(12) ?
O2 Cd1 C17 . . 77.65(11) ?
O3 Cd1 C17 . . 27.41(12) ?
O4 Cd1 C17 . . 27.49(12) ?
O1 Cd1 C17 . . 102.66(12) ?
C1 O1 Cd1 . . 86.3(2) ?
C1 O2 Cd1 . 2_665 126.3(2) ?
C1 O2 Cd1 . . 98.3(2) ?
Cd1 O2 Cd1 2_665 . 105.69(10) ?
C17 O3 Cd1 . . 92.9(3) ?
C17 O4 Cd1 . . 87.5(3) ?
C10 N1 C9 . . 118.3(3) ?
C26 N2 C25 . . 118.3(4) ?
C33 N3 C37 . . 119.2(3) ?
C33 N3 Cd1 . . 122.8(3) ?
C37 N3 Cd1 . . 118.0(2) ?
C38 N4 C42 . . 118.8(3) ?
C38 N4 Cd1 . . 118.2(2) ?
C42 N4 Cd1 . . 122.9(3) ?
O1 C1 O2 . . 123.1(3) ?
O1 C1 C2 . . 120.5(4) ?
O2 C1 C2 . . 116.4(4) ?
C3 C2 C4 . . 119.1(3) ?
C3 C2 C1 . . 119.3(4) ?
C4 C2 C1 . . 121.5(3) ?
C2 C3 C10 . . 120.3(4) ?
C2 C3 H3 . . 119.9 ?
C10 C3 H3 . . 119.9 ?
C5 C4 C2 . . 124.6(3) ?
C5 C4 C9 . . 118.8(4) ?
C2 C4 C9 . . 116.6(4) ?
C6 C5 C4 . . 120.7(4) ?
C6 C5 H5 . . 119.6 ?
C4 C5 H5 . . 119.6 ?
C5 C6 C7 . . 120.2(4) ?
C5 C6 H6 . . 119.9 ?
C7 C6 H6 . . 119.9 ?
C8 C7 C6 . . 120.8(5) ?
C8 C7 H7 . . 119.6 ?
C6 C7 H7 . . 119.6 ?
C7 C8 C9 . . 121.1(4) ?
C7 C8 H8 . . 119.5 ?
C9 C8 H8 . . 119.5 ?
N1 C9 C8 . . 118.2(4) ?
N1 C9 C4 . . 123.5(4) ?
C8 C9 C4 . . 118.3(4) ?
N1 C10 C3 . . 122.1(4) ?
N1 C10 C11 . . 116.6(3) ?
C3 C10 C11 . . 121.3(4) ?
C14 C11 C12 . . 117.9(4) ?
C14 C11 C10 . . 119.8(4) ?
C12 C11 C10 . . 122.3(4) ?
C11 C12 C13 . . 120.2(5) ?
C11 C12 H12 . . 119.9 ?
C13 C12 H12 . . 119.9 ?
C16 C13 C12 . . 121.2(6) ?
C16 C13 H13 . . 119.4 ?
C12 C13 H13 . . 119.4 ?
C11 C14 C15 . . 120.9(5) ?
C11 C14 H14 . . 119.6 ?
C15 C14 H14 . . 119.6 ?
C16 C15 C14 . . 121.1(5) ?
C16 C15 H15 . . 119.5 ?
C14 C15 H15 . . 119.5 ?
C13 C16 C15 . . 118.7(5) ?
C13 C16 H16 . . 120.6 ?
C15 C16 H16 . . 120.6 ?
O3 C17 O4 . . 123.4(4) ?
O3 C17 C18 . . 117.6(4) ?
O4 C17 C18 . . 118.8(4) ?
O3 C17 Cd1 . . 59.7(2) ?
O4 C17 Cd1 . . 65.0(2) ?
C18 C17 Cd1 . . 163.5(3) ?
C19 C18 C20 . . 118.0(4) ?
C19 C18 C17 . . 117.9(4) ?
C20 C18 C17 . . 123.9(4) ?
C18 C19 C26 . . 121.1(4) ?
C18 C19 H19 . . 119.4 ?
C26 C19 H19 . . 119.4 ?
C21 C20 C18 . . 125.4(4) ?
C21 C20 C25 . . 117.5(4) ?
C18 C20 C25 . . 117.0(4) ?
C22 C21 C20 . . 121.0(5) ?
C22 C21 H21 . . 119.5 ?
C20 C21 H21 . . 119.5 ?
C21 C22 C23 . . 120.1(5) ?
C21 C22 H22 . . 120.0 ?
C23 C22 H22 . . 120.0 ?
C24 C23 C22 . . 120.8(5) ?
C24 C23 H23 . . 119.6 ?
C22 C23 H23 . . 119.6 ?
C23 C24 C25 . . 121.3(5) ?
C23 C24 H24 . . 119.3 ?
C25 C24 H24 . . 119.3 ?
N2 C25 C24 . . 118.0(4) ?
N2 C25 C20 . . 122.8(4) ?
C24 C25 C20 . . 119.2(5) ?
N2 C26 C19 . . 122.5(4) ?
N2 C26 C27 . . 117.3(4) ?
C19 C26 C27 . . 120.2(4) ?
C30 C27 C28 . . 119.1(5) ?
C30 C27 C26 . . 122.0(5) ?
C28 C27 C26 . . 118.9(5) ?
C29 C28 C27 . . 119.7(6) ?
C29 C28 H28 . . 120.1 ?
C27 C28 H28 . . 120.1 ?
C28 C29 C32 . . 120.6(6) ?
C28 C29 H29 . . 119.7 ?
C32 C29 H29 . . 119.7 ?
C27 C30 C31 . . 121.4(6) ?
C27 C30 H30 . . 119.3 ?
C31 C30 H30 . . 119.3 ?
C32 C31 C30 . . 119.6(6) ?
C32 C31 H31 . . 120.2 ?
C30 C31 H31 . . 120.2 ?
C31 C32 C29 . . 119.4(6) ?
C31 C32 H32 . . 120.3 ?
C29 C32 H32 . . 120.3 ?
N3 C33 C34 . . 122.9(4) ?
N3 C33 H33 . . 118.6 ?
C34 C33 H33 . . 118.6 ?
C35 C34 C33 . . 118.4(4) ?
C35 C34 H34 . . 120.8 ?
C33 C34 H34 . . 120.8 ?
C34 C35 C36 . . 119.5(4) ?
C34 C35 H35 . . 120.3 ?
C36 C35 H35 . . 120.3 ?
C35 C36 C37 . . 119.3(4) ?
C35 C36 H36 . . 120.4 ?
C37 C36 H36 . . 120.4 ?
N3 C37 C36 . . 120.7(4) ?
N3 C37 C38 . . 116.9(3) ?
C36 C37 C38 . . 122.4(4) ?
N4 C38 C39 . . 120.9(4) ?
N4 C38 C37 . . 116.2(3) ?
C39 C38 C37 . . 122.9(3) ?
C40 C39 C38 . . 119.2(4) ?
C40 C39 H39 . . 120.4 ?
C38 C39 H39 . . 120.4 ?
C41 C40 C39 . . 119.6(4) ?
C41 C40 H40 . . 120.2 ?
C39 C40 H40 . . 120.2 ?
C40 C41 C42 . . 118.9(4) ?
C40 C41 H41 . . 120.6 ?
C42 C41 H41 . . 120.6 ?
N4 C42 C41 . . 122.5(4) ?
N4 C42 H42 . . 118.8 ?
C41 C42 H42 . . 118.8 ?

loop_
_geom_bond_atom_site_label_1
_geom_bond_atom_site_label_2
_geom_bond_site_symmetry_2
_geom_bond_distance
_geom_bond_publ_flag
Cd1 N4 . 2.328(3) y
Cd1 O2 2_665 2.336(3) y
Cd1 N3 . 2.338(3) y
Cd1 O2 . 2.338(3) y
Cd1 O3 . 2.349(3) y
Cd1 O4 . 2.465(3) y
Cd1 O1 . 2.618(3) y
Cd1 C17 . 2.717(4) ?
O1 C1 . 1.229(5) ?
O2 C1 . 1.274(5) ?
O2 Cd1 2_665 2.336(3) ?
O3 C17 . 1.252(5) ?
O4 C17 . 1.255(5) ?
N1 C10 . 1.319(5) ?
N1 C9 . 1.365(5) ?
N2 C26 . 1.309(6) ?
N2 C25 . 1.366(6) ?
N3 C33 . 1.331(5) ?
N3 C37 . 1.338(5) ?
N4 C38 . 1.348(5) ?
N4 C42 . 1.348(5) ?
C1 C2 . 1.510(5) ?
C2 C3 . 1.367(5) ?
C2 C4 . 1.420(5) ?
C3 C10 . 1.423(5) ?
C3 H3 . 0.9300 ?
C4 C5 . 1.416(6) ?
C4 C9 . 1.421(5) ?
C5 C6 . 1.365(6) ?
C5 H5 . 0.9300 ?
C6 C7 . 1.398(7) ?
C6 H6 . 0.9300 ?
C7 C8 . 1.352(7) ?
C7 H7 . 0.9300 ?
C8 C9 . 1.417(6) ?
C8 H8 . 0.9300 ?
C10 C11 . 1.500(6) ?
C11 C14 . 1.377(6) ?
C11 C12 . 1.384(7) ?
C12 C13 . 1.390(7) ?
C12 H12 . 0.9300 ?
C13 C16 . 1.356(8) ?
C13 H13 . 0.9300 ?
C14 C15 . 1.378(7) ?
C14 H14 . 0.9300 ?
C15 C16 . 1.364(9) ?
C15 H15 . 0.9300 ?
C16 H16 . 0.9300 ?
C17 C18 . 1.524(6) ?
C18 C19 . 1.365(6) ?
C18 C20 . 1.424(6) ?
C19 C26 . 1.411(6) ?
C19 H19 . 0.9300 ?
C20 C21 . 1.416(7) ?
C20 C25 . 1.433(6) ?
C21 C22 . 1.381(7) ?
C21 H21 . 0.9300 ?
C22 C23 . 1.394(8) ?
C22 H22 . 0.9300 ?
C23 C24 . 1.345(8) ?
C23 H23 . 0.9300 ?
C24 C25 . 1.407(7) ?
C24 H24 . 0.9300 ?
C26 C27 . 1.507(6) ?
C27 C30 . 1.361(7) ?
C27 C28 . 1.387(7) ?
C28 C29 . 1.379(8) ?
C28 H28 . 0.9300 ?
C29 C32 . 1.383(9) ?
C29 H29 . 0.9300 ?
C30 C31 . 1.383(8) ?
C30 H30 . 0.9300 ?
C31 C32 . 1.369(9) ?
C31 H31 . 0.9300 ?
C32 H32 . 0.9300 ?
C33 C34 . 1.382(6) ?
C33 H33 . 0.9300 ?
C34 C35 . 1.363(7) ?
C34 H34 . 0.9300 ?
C35 C36 . 1.380(6) ?
C35 H35 . 0.9300 ?
C36 C37 . 1.395(5) ?
C36 H36 . 0.9300 ?
C37 C38 . 1.493(5) ?
C38 C39 . 1.387(6) ?
C39 C40 . 1.386(6) ?
C39 H39 . 0.9300 ?
C40 C41 . 1.362(7) ?
C40 H40 . 0.9300 ?
C41 C42 . 1.374(6) ?
C41 H41 . 0.9300 ?
C42 H42 . 0.9300 ?
